data_7160115
loop_
_publ_author_name
'Suresh, Sundaram'
'Palla, Sowndarya'
'Chung, Dai-Ru'
'Chien, Hung-Sheng'
'Du, Bo-Xun'
'Shinde, Jivan'
'Kavala, Veerababurao'
'Yao, Ching-Fa'

_publ_section_title
;
 Catalyst-free reactions of anilines with &#x3b2;-chloroenones: synthesis
 of &#x3b1;-chloroenaminones and 1,4-benzodiazepines.
;
_journal_issue 45
_journal_name_full 'Organic &amp; biomolecular chemistry'
_journal_page_first 8857
_journal_page_last 8868
_journal_paper_doi 10.1039/d4ob00954a
_journal_volume 22
_journal_year 2024
_chemical_formula_moiety 'C18 H18 Cl N O'
_chemical_formula_sum 'C18 H18 Cl N O'
_chemical_formula_weight 299.78
_space_group_IT_number 14
_space_group_name_Hall '-P 2yn'
_space_group_name_H-M_alt 'P 1 21/n 1'
_symmetry_cell_setting monoclinic
_symmetry_space_group_name_H-M 'P 1 21/n 1'
_atom_sites_solution_hydrogens geom
_atom_sites_solution_primary direct
_atom_sites_solution_secondary difmap
_audit_creation_method SHELXL-97
_audit_update_record
;
2024-07-15 deposited with the CCDC.	2024-08-16 downloaded from the CCDC.
;
_cell_angle_alpha 90.00
_cell_angle_beta 109.434(2)
_cell_angle_gamma 90.00
_cell_formula_units_Z 4
_cell_length_a 9.9614(6)
_cell_length_b 15.4727(9)
_cell_length_c 11.3672(7)
_cell_measurement_reflns_used 4682
_cell_measurement_temperature 200(2)
_cell_measurement_theta_max 24.09
_cell_measurement_theta_min 2.36
_cell_volume 1652.20(17)
_computing_molecular_graphics 'Ortep-3 for Windows (Farrugia, 1997)'
_computing_publication_material 'WinGX publication routines (Farrugia, 1999)'
_computing_structure_refinement 'SHELXL-97 (Sheldrick, 1997)'
_computing_structure_solution 'SHELXS-86 (Sheldrick, 1986)'
_diffrn_ambient_temperature 200(2)
_diffrn_measured_fraction_theta_full 0.997
_diffrn_measured_fraction_theta_max 0.997
_diffrn_measurement_device_type 'Bruker D8 Venture'
_diffrn_radiation_monochromator graphite
_diffrn_radiation_source 'fine-focus sealed tube'
_diffrn_radiation_type MoK\a
_diffrn_radiation_wavelength 0.71073
_diffrn_reflns_av_R_equivalents 0.0954
_diffrn_reflns_av_sigmaI/netI 0.0411
_diffrn_reflns_limit_h_max 11
_diffrn_reflns_limit_h_min -11
_diffrn_reflns_limit_k_max 18
_diffrn_reflns_limit_k_min -18
_diffrn_reflns_limit_l_max 13
_diffrn_reflns_limit_l_min -13
_diffrn_reflns_number 34591
_diffrn_reflns_theta_full 25.05
_diffrn_reflns_theta_max 25.05
_diffrn_reflns_theta_min 2.31
_exptl_absorpt_coefficient_mu 0.230
_exptl_absorpt_correction_T_max 0.9931
_exptl_absorpt_correction_T_min 0.8880
_exptl_absorpt_correction_type multi-scan
_exptl_crystal_colour colorless
_exptl_crystal_density_diffrn 1.205
_exptl_crystal_density_method 'not measured'
_exptl_crystal_description prism
_exptl_crystal_F_000 632
_exptl_crystal_size_max 0.53
_exptl_crystal_size_mid 0.44
_exptl_crystal_size_min 0.03
_refine_diff_density_max 0.503
_refine_diff_density_min -0.540
_refine_diff_density_rms 0.052
_refine_ls_extinction_method none
_refine_ls_goodness_of_fit_ref 1.149
_refine_ls_hydrogen_treatment mixed
_refine_ls_matrix_type full
_refine_ls_number_parameters 186
_refine_ls_number_reflns 2917
_refine_ls_number_restraints 0
_refine_ls_restrained_S_all 1.149
_refine_ls_R_factor_all 0.0746
_refine_ls_R_factor_gt 0.0576
_refine_ls_shift/su_max 0.001
_refine_ls_shift/su_mean 0.000
_refine_ls_structure_factor_coef Fsqd
_refine_ls_weighting_details 'calc w=1/[\s^2^(Fo^2^)+(0.0538P)^2^+1.2015P] where P=(Fo^2^+2Fc^2^)/3'
_refine_ls_weighting_scheme calc
_refine_ls_wR_factor_gt 0.1394
_refine_ls_wR_factor_ref 0.1516
_reflns_number_gt 2321
_reflns_number_total 2917
_reflns_threshold_expression >2sigma(I)
_cod_data_source_file d4ob00954a2.cif
_cod_data_source_block d25152
_cod_depositor_comments 'Adding full bibliography for 7160113--7160115.cif.'
_cod_original_sg_symbol_H-M 'P 21/n'
_cod_database_code 7160115

loop_
_symmetry_equiv_pos_as_xyz
'x, y, z'
'-x+1/2, y+1/2, -z+1/2'
'-x, -y, -z'
'x-1/2, -y-1/2, z-1/2'

loop_
_atom_site_label
_atom_site_type_symbol
_atom_site_fract_x
_atom_site_fract_y
_atom_site_fract_z
_atom_site_U_iso_or_equiv
_atom_site_adp_type
_atom_site_occupancy
_atom_site_symmetry_multiplicity
_atom_site_calc_flag
_atom_site_refinement_flags
_atom_site_disorder_assembly
_atom_site_disorder_group
C1 C 0.7205(3) 0.30885(16) 0.5493(2) 0.0381(6) Uani 1 1 d . . .
C2 C 0.8520(3) 0.30164(17) 0.6519(2) 0.0444(7) Uani 1 1 d . . .
C3 C 0.9277(3) 0.38251(17) 0.7097(2) 0.0381(6) Uani 1 1 d . . .
C4 C 0.8590(3) 0.44540(17) 0.7549(3) 0.0445(7) Uani 1 1 d . . .
H4 H 0.7607 0.4394 0.7440 0.053 Uiso 1 1 calc R . .
C5 C 0.9330(4) 0.5167(2) 0.8158(3) 0.0624(9) Uani 1 1 d . . .
H5 H 0.8859 0.5593 0.8479 0.075 Uiso 1 1 calc R . .
C6 C 1.0738(4) 0.5262(2) 0.8300(3) 0.0738(11) Uani 1 1 d . . .
H6 H 1.1244 0.5755 0.8719 0.089 Uiso 1 1 calc R . .
C7 C 1.1423(4) 0.4650(3) 0.7840(4) 0.0736(11) Uani 1 1 d . . .
H7 H 1.2398 0.4725 0.7928 0.088 Uiso 1 1 calc R . .
C8 C 1.0706(3) 0.3926(2) 0.7252(3) 0.0562(8) Uani 1 1 d . . .
H8 H 1.1192 0.3497 0.6952 0.067 Uiso 1 1 calc R . .
C9 C 0.6803(2) 0.38181(15) 0.4814(2) 0.0330(5) Uani 1 1 d . . .
H9 H 0.7360 0.4319 0.5124 0.040 Uiso 1 1 calc R . .
C10 C 0.5352(2) 0.47120(15) 0.3113(2) 0.0309(5) Uani 1 1 d . . .
C11 C 0.4675(3) 0.47195(17) 0.1837(2) 0.0371(6) Uani 1 1 d . . .
H11 H 0.4410 0.4191 0.1396 0.044 Uiso 1 1 calc R . .
C12 C 0.4383(3) 0.54977(18) 0.1199(3) 0.0451(7) Uani 1 1 d . . .
H12 H 0.3920 0.5492 0.0321 0.054 Uiso 1 1 calc R . .
C13 C 0.4745(3) 0.62805(18) 0.1804(3) 0.0474(7) Uani 1 1 d . . .
C14 C 0.4426(4) 0.7129(2) 0.1071(4) 0.0738(11) Uani 1 1 d . . .
H14 H 0.4295 0.6950 0.0195 0.089 Uiso 1 1 calc R . .
C15 C 0.3085(5) 0.7495(3) 0.0995(6) 0.1222(15) Uani 1 1 d . . .
H15A H 0.2940 0.8033 0.0513 0.183 Uiso 1 1 calc R . .
H15B H 0.3073 0.7618 0.1837 0.183 Uiso 1 1 calc R . .
H15C H 0.2323 0.7086 0.0582 0.183 Uiso 1 1 calc R . .
C16 C 0.5641(5) 0.7713(3) 0.1387(6) 0.1222(15) Uani 1 1 d . . .
H16A H 0.5381 0.8237 0.0877 0.183 Uiso 1 1 calc R . .
H16B H 0.6440 0.7427 0.1226 0.183 Uiso 1 1 calc R . .
H16C H 0.5918 0.7869 0.2272 0.183 Uiso 1 1 calc R . .
C17 C 0.5382(3) 0.62625(17) 0.3092(3) 0.0452(7) Uani 1 1 d . . .
H17 H 0.5619 0.6792 0.3535 0.054 Uiso 1 1 calc R . .
C18 C 0.5679(3) 0.54920(16) 0.3747(2) 0.0369(6) Uani 1 1 d . . .
H18 H 0.6107 0.5497 0.4629 0.044 Uiso 1 1 calc R . .
Cl1 Cl 0.62237(10) 0.21485(4) 0.49960(7) 0.0620(3) Uani 1 1 d . . .
N1 N 0.5705(2) 0.39128(13) 0.37514(18) 0.0348(5) Uani 1 1 d . . .
H1 H 0.5179 0.3458 0.3435 0.042 Uiso 1 1 calc R . .
O1 O 0.9035(3) 0.23089(13) 0.6924(2) 0.0749(8) Uani 1 1 d . . .

loop_
_atom_site_aniso_label
_atom_site_aniso_U_11
_atom_site_aniso_U_22
_atom_site_aniso_U_33
_atom_site_aniso_U_23
_atom_site_aniso_U_13
_atom_site_aniso_U_12
C1 0.0473(15) 0.0289(13) 0.0315(13) -0.0027(10) 0.0044(11) 0.0012(11)
C2 0.0564(17) 0.0375(15) 0.0321(13) 0.0005(11) 0.0050(12) 0.0134(13)
C3 0.0367(14) 0.0422(15) 0.0277(12) 0.0035(11) 0.0007(10) 0.0067(11)
C4 0.0400(15) 0.0423(15) 0.0469(15) -0.0095(12) 0.0088(12) -0.0018(12)
C5 0.065(2) 0.0499(19) 0.063(2) -0.0197(16) 0.0091(16) -0.0056(16)
C6 0.065(2) 0.064(2) 0.075(2) -0.0062(19) -0.0006(18) -0.0262(19)
C7 0.0405(18) 0.096(3) 0.075(2) 0.010(2) 0.0073(16) -0.0164(19)
C8 0.0421(16) 0.073(2) 0.0491(17) 0.0064(15) 0.0096(13) 0.0142(15)
C9 0.0355(13) 0.0281(12) 0.0320(12) -0.0025(10) 0.0064(10) 0.0019(10)
C10 0.0285(12) 0.0279(12) 0.0339(12) 0.0022(10) 0.0072(10) 0.0002(10)
C11 0.0362(13) 0.0361(14) 0.0347(13) 0.0018(11) 0.0061(10) 0.0000(11)
C12 0.0440(15) 0.0493(17) 0.0369(14) 0.0099(12) 0.0064(12) 0.0013(13)
C13 0.0451(15) 0.0421(16) 0.0521(17) 0.0154(13) 0.0121(13) 0.0026(12)
C14 0.080(2) 0.050(2) 0.084(3) 0.0290(18) 0.018(2) 0.0060(18)
C15 0.078(2) 0.084(2) 0.199(4) 0.087(3) 0.039(2) 0.0137(17)
C16 0.078(2) 0.084(2) 0.199(4) 0.087(3) 0.039(2) 0.0137(17)
C17 0.0452(15) 0.0299(14) 0.0571(17) -0.0010(12) 0.0126(13) -0.0017(12)
C18 0.0386(14) 0.0317(13) 0.0372(13) 0.0009(11) 0.0082(11) 0.0005(11)
Cl1 0.0888(6) 0.0305(4) 0.0456(4) 0.0023(3) -0.0056(4) -0.0112(3)
N1 0.0379(11) 0.0269(11) 0.0326(11) 0.0022(8) 0.0024(9) -0.0023(9)
O1 0.0998(18) 0.0396(12) 0.0529(13) 0.0000(10) -0.0179(12) 0.0252(12)

loop_
_atom_type_symbol
_atom_type_description
_atom_type_scat_dispersion_real
_atom_type_scat_dispersion_imag
_atom_type_scat_source
C C 0.0033 0.0016 'International Tables Vol C Tables 4.2.6.8 and 6.1.1.4'
H H 0.0000 0.0000 'International Tables Vol C Tables 4.2.6.8 and 6.1.1.4'
Cl Cl 0.1484 0.1585 'International Tables Vol C Tables 4.2.6.8 and 6.1.1.4'
N N 0.0061 0.0033 'International Tables Vol C Tables 4.2.6.8 and 6.1.1.4'
O O 0.0106 0.0060 'International Tables Vol C Tables 4.2.6.8 and 6.1.1.4'

loop_
_geom_angle_atom_site_label_1
_geom_angle_atom_site_label_2
_geom_angle_atom_site_label_3
_geom_angle
_geom_angle_site_symmetry_1
_geom_angle_site_symmetry_3
_geom_angle_publ_flag
C9 C1 C2 123.0(2) . . ?
C9 C1 Cl1 119.10(19) . . ?
C2 C1 Cl1 117.38(19) . . ?
O1 C2 C1 121.7(3) . . ?
O1 C2 C3 119.5(2) . . ?
C1 C2 C3 118.8(2) . . ?
C8 C3 C4 119.2(3) . . ?
C8 C3 C2 119.9(3) . . ?
C4 C3 C2 120.8(2) . . ?
C5 C4 C3 120.1(3) . . ?
C5 C4 H4 120.0 . . ?
C3 C4 H4 120.0 . . ?
C6 C5 C4 120.2(3) . . ?
C6 C5 H5 119.9 . . ?
C4 C5 H5 119.9 . . ?
C7 C6 C5 120.2(3) . . ?
C7 C6 H6 119.9 . . ?
C5 C6 H6 119.9 . . ?
C6 C7 C8 120.3(3) . . ?
C6 C7 H7 119.8 . . ?
C8 C7 H7 119.8 . . ?
C7 C8 C3 119.9(3) . . ?
C7 C8 H8 120.0 . . ?
C3 C8 H8 120.0 . . ?
N1 C9 C1 127.1(2) . . ?
N1 C9 H9 116.4 . . ?
C1 C9 H9 116.4 . . ?
C11 C10 C18 119.1(2) . . ?
C11 C10 N1 119.7(2) . . ?
C18 C10 N1 121.2(2) . . ?
C10 C11 C12 120.1(2) . . ?
C10 C11 H11 120.0 . . ?
C12 C11 H11 120.0 . . ?
C13 C12 C11 121.8(2) . . ?
C13 C12 H12 119.1 . . ?
C11 C12 H12 119.1 . . ?
C12 C13 C17 117.4(2) . . ?
C12 C13 C14 120.6(3) . . ?
C17 C13 C14 122.0(3) . . ?
C15 C14 C16 116.9(4) . . ?
C15 C14 C13 113.3(3) . . ?
C16 C14 C13 113.2(3) . . ?
C15 C14 H14 103.9 . . ?
C16 C14 H14 103.9 . . ?
C13 C14 H14 103.9 . . ?
C14 C15 H15A 109.5 . . ?
C14 C15 H15B 109.5 . . ?
H15A C15 H15B 109.5 . . ?
C14 C15 H15C 109.5 . . ?
H15A C15 H15C 109.5 . . ?
H15B C15 H15C 109.5 . . ?
C14 C16 H16A 109.5 . . ?
C14 C16 H16B 109.5 . . ?
H16A C16 H16B 109.5 . . ?
C14 C16 H16C 109.5 . . ?
H16A C16 H16C 109.5 . . ?
H16B C16 H16C 109.5 . . ?
C18 C17 C13 121.7(3) . . ?
C18 C17 H17 119.2 . . ?
C13 C17 H17 119.2 . . ?
C17 C18 C10 119.9(2) . . ?
C17 C18 H18 120.0 . . ?
C10 C18 H18 120.0 . . ?
C9 N1 C10 123.1(2) . . ?
C9 N1 H1 118.5 . . ?
C10 N1 H1 118.5 . . ?

loop_
_geom_bond_atom_site_label_1
_geom_bond_atom_site_label_2
_geom_bond_distance
_geom_bond_site_symmetry_2
_geom_bond_publ_flag
C1 C9 1.351(3) . ?
C1 C2 1.440(4) . ?
C1 Cl1 1.738(3) . ?
C2 O1 1.232(3) . ?
C2 C3 1.496(4) . ?
C3 C8 1.384(4) . ?
C3 C4 1.383(4) . ?
C4 C5 1.378(4) . ?
C4 H4 0.9500 . ?
C5 C6 1.366(5) . ?
C5 H5 0.9500 . ?
C6 C7 1.368(5) . ?
C6 H6 0.9500 . ?
C7 C8 1.375(5) . ?
C7 H7 0.9500 . ?
C8 H8 0.9500 . ?
C9 N1 1.341(3) . ?
C9 H9 0.9500 . ?
C10 C11 1.382(3) . ?
C10 C18 1.387(3) . ?
C10 N1 1.417(3) . ?
C11 C12 1.385(4) . ?
C11 H11 0.9500 . ?
C12 C13 1.380(4) . ?
C12 H12 0.9500 . ?
C13 C17 1.389(4) . ?
C13 C14 1.530(4) . ?
C14 C15 1.427(6) . ?
C14 C16 1.457(6) . ?
C14 H14 1.0000 . ?
C15 H15A 0.9800 . ?
C15 H15B 0.9800 . ?
C15 H15C 0.9800 . ?
C16 H16A 0.9800 . ?
C16 H16B 0.9800 . ?
C16 H16C 0.9800 . ?
C17 C18 1.384(4) . ?
C17 H17 0.9500 . ?
C18 H18 0.9500 . ?
N1 H1 0.8800 . ?
